data_4346454
loop_
_publ_author_name
'Maria, Leonor'
'Santos, Isabel C.'
'Sousa, V\^ania R'
'Mar\,calo, Joaquim'

_publ_section_title
;
 Uranium(III) redox chemistry assisted by a hemilabile bis(phenolate)
 cyclam ligand: uranium-nitrogen multiple bond formation comprising a
 trans-{RN&#x2550;U(VI)&#x2550;NR}(2+) complex.
;
_journal_issue 18
_journal_name_full 'Inorganic chemistry'
_journal_page_first 9115
_journal_page_last 9126
_journal_paper_doi 10.1021/acs.inorgchem.5b01547
_journal_volume 54
_journal_year 2015
_chemical_formula_moiety 'C42 H70 I N4 O2 U, C2 H3 N, I'
_chemical_formula_sum 'C44 H73 I2 N5 O2 U'
_chemical_formula_weight 1195.90
_space_group_IT_number 2
_space_group_name_Hall '-P 1'
_space_group_name_H-M_alt 'P -1'
_symmetry_cell_setting triclinic
_symmetry_space_group_name_H-M 'P -1'
_atom_sites_solution_hydrogens geom
_atom_sites_solution_primary direct
_atom_sites_solution_secondary difmap
_audit_creation_method SHELXL-97
_cell_angle_alpha 95.0382(7)
_cell_angle_beta 98.0529(7)
_cell_angle_gamma 111.8370(8)
_cell_formula_units_Z 2
_cell_length_a 12.8034(4)
_cell_length_b 12.8473(3)
_cell_length_c 16.0756(4)
_cell_measurement_reflns_used 9970
_cell_measurement_temperature 150(2)
_cell_measurement_theta_max 27.14
_cell_measurement_theta_min 2.59
_cell_volume 2401.99(11)
_computing_cell_refinement 'Bruker SAINT, (Bruker, 2004)'
_computing_data_collection 'Bruker SMART, (Bruker, 2004)'
_computing_data_reduction 'Bruker SAINT, (Bruker, 2004)'
_computing_molecular_graphics ORTEP3(Farrugia,1997)
_computing_publication_material 'WinGX (Farrugia, 1999)'
_computing_structure_refinement 'SHELXL-97 (Sheldrick, 2008)'
_computing_structure_solution 'SIR97 (Altomare, 1999)'
_diffrn_ambient_temperature 150(2)
_diffrn_measured_fraction_theta_full 0.983
_diffrn_measured_fraction_theta_max 0.983
_diffrn_measurement_device_type 'Bruker APEX-II CCD'
_diffrn_measurement_method '\f and \w scans'
_diffrn_radiation_monochromator graphite
_diffrn_radiation_source 'fine-focus sealed tube'
_diffrn_radiation_type MoK\a
_diffrn_radiation_wavelength 0.71073
_diffrn_reflns_av_R_equivalents 0.0271
_diffrn_reflns_av_sigmaI/netI 0.0408
_diffrn_reflns_limit_h_max 15
_diffrn_reflns_limit_h_min -15
_diffrn_reflns_limit_k_max 15
_diffrn_reflns_limit_k_min -13
_diffrn_reflns_limit_l_max 19
_diffrn_reflns_limit_l_min -19
_diffrn_reflns_number 16988
_diffrn_reflns_theta_full 25.68
_diffrn_reflns_theta_max 25.68
_diffrn_reflns_theta_min 2.92
_exptl_absorpt_coefficient_mu 4.702
_exptl_absorpt_correction_T_max 0.6506
_exptl_absorpt_correction_T_min 0.2549
_exptl_absorpt_correction_type multi-scan
_exptl_absorpt_process_details 'SADABS; Sheldrick, 2004'
_exptl_crystal_colour yellow
_exptl_crystal_density_diffrn 1.654
_exptl_crystal_density_method 'not measured'
_exptl_crystal_description prism
_exptl_crystal_F_000 1172
_exptl_crystal_size_max 0.40
_exptl_crystal_size_mid 0.30
_exptl_crystal_size_min 0.10
_refine_diff_density_max 0.736
_refine_diff_density_min -0.664
_refine_diff_density_rms 0.101
_refine_ls_extinction_method none
_refine_ls_goodness_of_fit_ref 1.046
_refine_ls_hydrogen_treatment constr
_refine_ls_matrix_type full
_refine_ls_number_parameters 502
_refine_ls_number_reflns 8986
_refine_ls_number_restraints 0
_refine_ls_restrained_S_all 1.046
_refine_ls_R_factor_all 0.0276
_refine_ls_R_factor_gt 0.0231
_refine_ls_shift/su_max 0.001
_refine_ls_shift/su_mean 0.000
_refine_ls_structure_factor_coef Fsqd
_refine_ls_weighting_details 'calc w=1/[\s^2^(Fo^2^)+(0.0216P)^2^+0.0369P] where P=(Fo^2^+2Fc^2^)/3'
_refine_ls_weighting_scheme calc
_refine_ls_wR_factor_gt 0.0544
_refine_ls_wR_factor_ref 0.0558
_reflns_number_gt 8185
_reflns_number_total 8986
_reflns_threshold_expression >2sigma(I)
_cod_data_source_file ic5b01547_si_001.cif
_cod_data_source_block comp2I
_cod_original_cell_volume 2401.97(11)
_cod_original_sg_symbol_H-M P-1
_cod_database_code 4346454

loop_
_symmetry_equiv_pos_as_xyz
'x, y, z'
'-x, -y, -z'

loop_
_atom_site_label
_atom_site_type_symbol
_atom_site_fract_x
_atom_site_fract_y
_atom_site_fract_z
_atom_site_U_iso_or_equiv
_atom_site_adp_type
_atom_site_occupancy
_atom_site_symmetry_multiplicity
_atom_site_calc_flag
_atom_site_refinement_flags
U1 U 0.266543(10) 0.704218(9) 0.161787(7) 0.01088(4) Uani 1 1 d .
I1 I 0.024404(18) 0.707068(19) 0.129274(14) 0.02056(6) Uani 1 1 d .
I2 I 0.34947(2) 0.209160(19) 0.005645(15) 0.02355(6) Uani 1 1 d .
O1 O 0.18756(19) 0.56239(18) 0.22092(14) 0.0141(5) Uani 1 1 d .
O2 O 0.28836(18) 0.82511(17) 0.27000(13) 0.0132(5) Uani 1 1 d .
N1 N 0.3163(2) 0.5352(2) 0.09828(16) 0.0124(6) Uani 1 1 d .
N2 N 0.4755(2) 0.7225(2) 0.23251(17) 0.0145(6) Uani 1 1 d .
N3 N 0.3892(2) 0.8992(2) 0.11922(17) 0.0142(6) Uani 1 1 d .
N4 N 0.2336(2) 0.6977(2) -0.01663(16) 0.0140(6) Uani 1 1 d .
N5 N 0.7521(5) 0.7136(6) 0.4217(4) 0.112(2) Uani 1 1 d .
C1 C 0.3924(3) 0.5180(3) 0.1699(2) 0.0153(7) Uani 1 1 d .
H1A H 0.4125 0.4534 0.1514 0.018 Uiso 1 1 calc R
H1B H 0.3514 0.4993 0.2178 0.018 Uiso 1 1 calc R
C2 C 0.5007(3) 0.6236(3) 0.1991(2) 0.0168(7) Uani 1 1 d .
H2A H 0.5520 0.6086 0.2443 0.020 Uiso 1 1 calc R
H2B H 0.5411 0.6425 0.1509 0.020 Uiso 1 1 calc R
C3 C 0.5775(3) 0.8277(3) 0.2311(2) 0.0193(7) Uani 1 1 d .
H3A H 0.6039 0.8198 0.1768 0.023 Uiso 1 1 calc R
H3B H 0.6399 0.8336 0.2776 0.023 Uiso 1 1 calc R
C4 C 0.5580(3) 0.9375(3) 0.2406(2) 0.0183(7) Uani 1 1 d .
H4A H 0.6312 1.0004 0.2676 0.022 Uiso 1 1 calc R
H4B H 0.5026 0.9314 0.2789 0.022 Uiso 1 1 calc R
C5 C 0.5131(3) 0.9664(3) 0.1564(2) 0.0179(7) Uani 1 1 d .
H5A H 0.5260 1.0478 0.1648 0.022 Uiso 1 1 calc R
H5B H 0.5592 0.9555 0.1144 0.022 Uiso 1 1 calc R
C6 C 0.3762(3) 0.8964(3) 0.0251(2) 0.0173(7) Uani 1 1 d .
H6A H 0.4342 0.8718 0.0048 0.021 Uiso 1 1 calc R
H6B H 0.3919 0.9742 0.0122 0.021 Uiso 1 1 calc R
C7 C 0.2590(3) 0.8183(3) -0.0230(2) 0.0176(7) Uani 1 1 d .
H7A H 0.2006 0.8401 -0.0006 0.021 Uiso 1 1 calc R
H7B H 0.2535 0.8282 -0.0837 0.021 Uiso 1 1 calc R
C8 C 0.3101(3) 0.6643(3) -0.0654(2) 0.0186(7) Uani 1 1 d .
H8A H 0.3898 0.7192 -0.0444 0.022 Uiso 1 1 calc R
H8B H 0.2893 0.6708 -0.1258 0.022 Uiso 1 1 calc R
C9 C 0.3068(3) 0.5460(3) -0.0608(2) 0.0178(7) Uani 1 1 d .
H9A H 0.3397 0.5237 -0.1081 0.021 Uiso 1 1 calc R
H9B H 0.2260 0.4922 -0.0684 0.021 Uiso 1 1 calc R
C10 C 0.3720(3) 0.5368(3) 0.0224(2) 0.0170(7) Uani 1 1 d .
H10A H 0.3866 0.4665 0.0144 0.020 Uiso 1 1 calc R
H10B H 0.4473 0.6014 0.0352 0.020 Uiso 1 1 calc R
C11 C 0.4648(3) 0.7154(3) 0.3231(2) 0.0203(7) Uani 1 1 d .
H11A H 0.3976 0.6478 0.3263 0.030 Uiso 1 1 calc R
H11B H 0.4558 0.7833 0.3481 0.030 Uiso 1 1 calc R
H11C H 0.5337 0.7105 0.3545 0.030 Uiso 1 1 calc R
C12 C 0.1143(3) 0.6330(3) -0.0629(2) 0.0204(8) Uani 1 1 d .
H12A H 0.0922 0.5524 -0.0583 0.031 Uiso 1 1 calc R
H12B H 0.1095 0.6427 -0.1229 0.031 Uiso 1 1 calc R
H12C H 0.0625 0.6613 -0.0380 0.031 Uiso 1 1 calc R
C13 C 0.2024(3) 0.4388(3) 0.0761(2) 0.0151(7) Uani 1 1 d .
H13A H 0.2086 0.3801 0.0352 0.018 Uiso 1 1 calc R
H13B H 0.1471 0.4665 0.0463 0.018 Uiso 1 1 calc R
C14 C 0.1521(3) 0.3823(3) 0.1478(2) 0.0130(7) Uani 1 1 d .
C15 C 0.1090(3) 0.2649(3) 0.1393(2) 0.0159(7) Uani 1 1 d .
H15 H 0.1189 0.2228 0.0916 0.019 Uiso 1 1 calc R
C16 C 0.0519(3) 0.2079(3) 0.1990(2) 0.0153(7) Uani 1 1 d .
C17 C 0.0407(3) 0.2745(3) 0.2680(2) 0.0163(7) Uani 1 1 d .
H17 H 0.0012 0.2365 0.3093 0.020 Uiso 1 1 calc R
C18 C 0.0832(3) 0.3921(3) 0.2804(2) 0.0153(7) Uani 1 1 d .
C19 C 0.1401(3) 0.4465(3) 0.2176(2) 0.0138(7) Uani 1 1 d .
C20 C 0.0028(3) 0.0783(3) 0.1937(2) 0.0191(7) Uani 1 1 d .
C21 C 0.0130(4) 0.0213(3) 0.1102(3) 0.0395(11) Uani 1 1 d .
H21A H 0.0940 0.0425 0.1072 0.059 Uiso 1 1 calc R
H21B H -0.0244 0.0457 0.0628 0.059 Uiso 1 1 calc R
H21C H -0.0242 -0.0613 0.1068 0.059 Uiso 1 1 calc R
C22 C 0.0701(3) 0.0466(3) 0.2680(3) 0.0307(9) Uani 1 1 d .
H22A H 0.0575 0.0770 0.3221 0.046 Uiso 1 1 calc R
H22B H 0.1519 0.0790 0.2661 0.046 Uiso 1 1 calc R
H22C H 0.0433 -0.0361 0.2630 0.046 Uiso 1 1 calc R
C23 C -0.1235(3) 0.0342(3) 0.2016(3) 0.0297(9) Uani 1 1 d .
H23A H -0.1311 0.0699 0.2556 0.044 Uiso 1 1 calc R
H23B H -0.1529 -0.0482 0.1999 0.044 Uiso 1 1 calc R
H23C H -0.1674 0.0528 0.1544 0.044 Uiso 1 1 calc R
C24 C 0.0639(3) 0.4564(3) 0.3578(2) 0.0200(8) Uani 1 1 d .
C25 C 0.0032(4) 0.3756(3) 0.4167(3) 0.0388(11) Uani 1 1 d .
H25A H -0.0704 0.3200 0.3849 0.058 Uiso 1 1 calc R
H25B H -0.0098 0.4192 0.4644 0.058 Uiso 1 1 calc R
H25C H 0.0512 0.3360 0.4383 0.058 Uiso 1 1 calc R
C26 C -0.0126(3) 0.5186(3) 0.3268(2) 0.0289(9) Uani 1 1 d .
H26A H -0.0873 0.4630 0.2967 0.043 Uiso 1 1 calc R
H26B H 0.0238 0.5700 0.2883 0.043 Uiso 1 1 calc R
H26C H -0.0231 0.5623 0.3757 0.043 Uiso 1 1 calc R
C27 C 0.1790(3) 0.5397(3) 0.4097(2) 0.0313(9) Uani 1 1 d .
H27A H 0.1661 0.5795 0.4596 0.047 Uiso 1 1 calc R
H27B H 0.2183 0.5950 0.3746 0.047 Uiso 1 1 calc R
H27C H 0.2263 0.4981 0.4281 0.047 Uiso 1 1 calc R
C28 C 0.3169(3) 0.9612(3) 0.1467(2) 0.0152(7) Uani 1 1 d .
H28A H 0.3251 1.0232 0.1125 0.018 Uiso 1 1 calc R
H28B H 0.2356 0.9078 0.1328 0.018 Uiso 1 1 calc R
C29 C 0.3432(3) 1.0108(3) 0.2382(2) 0.0147(7) Uani 1 1 d .
C30 C 0.3868(3) 1.1273(3) 0.2611(2) 0.0159(7) Uani 1 1 d .
H30 H 0.4067 1.1749 0.2190 0.019 Uiso 1 1 calc R
C31 C 0.4018(3) 1.1755(3) 0.3442(2) 0.0181(7) Uani 1 1 d .
C32 C 0.3630(3) 1.1015(3) 0.4020(2) 0.0169(7) Uani 1 1 d .
H32 H 0.3678 1.1338 0.4586 0.020 Uiso 1 1 calc R
C33 C 0.3174(3) 0.9828(3) 0.3825(2) 0.0164(7) Uani 1 1 d .
C34 C 0.3152(3) 0.9378(3) 0.2987(2) 0.0146(7) Uani 1 1 d .
C35 C 0.4512(3) 1.3051(3) 0.3694(2) 0.0218(8) Uani 1 1 d .
C36 C 0.5477(4) 1.3609(3) 0.3221(3) 0.0527(14) Uani 1 1 d .
H36A H 0.5172 1.3456 0.2609 0.079 Uiso 1 1 calc R
H36B H 0.6067 1.3300 0.3338 0.079 Uiso 1 1 calc R
H36C H 0.5812 1.4430 0.3413 0.079 Uiso 1 1 calc R
C37 C 0.3538(4) 1.3464(3) 0.3465(3) 0.0405(11) Uani 1 1 d .
H37A H 0.2935 1.3124 0.3789 0.061 Uiso 1 1 calc R
H37B H 0.3222 1.3239 0.2855 0.061 Uiso 1 1 calc R
H37C H 0.3839 1.4292 0.3605 0.061 Uiso 1 1 calc R
C38 C 0.4978(4) 1.3415(3) 0.4647(2) 0.0322(10) Uani 1 1 d .
H38A H 0.4345 1.3155 0.4958 0.048 Uiso 1 1 calc R
H38B H 0.5357 1.4244 0.4771 0.048 Uiso 1 1 calc R
H38C H 0.5530 1.3078 0.4824 0.048 Uiso 1 1 calc R
C39 C 0.2660(3) 0.9097(3) 0.4487(2) 0.0190(7) Uani 1 1 d .
C40 C 0.2636(4) 0.9802(3) 0.5292(2) 0.0350(10) Uani 1 1 d .
H40A H 0.3422 1.0272 0.5580 0.052 Uiso 1 1 calc R
H40B H 0.2242 0.9297 0.5671 0.052 Uiso 1 1 calc R
H40C H 0.2229 1.0292 0.5142 0.052 Uiso 1 1 calc R
C41 C 0.1419(3) 0.8306(3) 0.4103(2) 0.0278(9) Uani 1 1 d .
H41A H 0.1403 0.7845 0.3578 0.042 Uiso 1 1 calc R
H41B H 0.0965 0.8760 0.3975 0.042 Uiso 1 1 calc R
H41C H 0.1098 0.7808 0.4510 0.042 Uiso 1 1 calc R
C42 C 0.3369(3) 0.8401(3) 0.4747(2) 0.0264(8) Uani 1 1 d .
H42A H 0.3381 0.7919 0.4244 0.040 Uiso 1 1 calc R
H42B H 0.3024 0.7923 0.5159 0.040 Uiso 1 1 calc R
H42C H 0.4154 0.8916 0.5006 0.040 Uiso 1 1 calc R
C43 C 0.7883(4) 0.7114(5) 0.3623(4) 0.0558(14) Uani 1 1 d .
C44 C 0.8315(4) 0.7069(5) 0.2850(3) 0.0609(15) Uani 1 1 d .
H44A H 0.8061 0.6276 0.2588 0.073 Uiso 1 1 calc R
H44B H 0.9153 0.7416 0.2976 0.073 Uiso 1 1 calc R
H44C H 0.8024 0.7483 0.2458 0.073 Uiso 1 1 calc R

loop_
_atom_site_aniso_label
_atom_site_aniso_U_11
_atom_site_aniso_U_22
_atom_site_aniso_U_33
_atom_site_aniso_U_23
_atom_site_aniso_U_13
_atom_site_aniso_U_12
U1 0.01269(7) 0.00812(7) 0.01165(7) 0.00194(5) 0.00288(4) 0.00356(5)
I1 0.01629(12) 0.01898(12) 0.02548(13) 0.00110(10) 0.00254(9) 0.00680(9)
I2 0.02445(13) 0.01715(12) 0.03213(14) 0.00676(10) 0.01315(10) 0.00814(10)
O1 0.0195(12) 0.0082(11) 0.0159(12) 0.0029(9) 0.0078(9) 0.0049(9)
O2 0.0167(12) 0.0084(11) 0.0147(12) 0.0028(9) 0.0036(9) 0.0045(9)
N1 0.0148(14) 0.0087(13) 0.0135(14) 0.0032(11) 0.0037(11) 0.0036(11)
N2 0.0134(14) 0.0111(14) 0.0182(15) 0.0037(12) 0.0025(11) 0.0039(11)
N3 0.0166(14) 0.0099(14) 0.0136(14) 0.0021(11) 0.0040(11) 0.0020(11)
N4 0.0173(14) 0.0123(14) 0.0115(14) 0.0005(11) 0.0021(11) 0.0053(12)
N5 0.092(5) 0.192(7) 0.078(4) 0.027(5) 0.039(4) 0.075(5)
C1 0.0166(17) 0.0138(17) 0.0181(17) 0.0058(14) 0.0037(14) 0.0079(14)
C2 0.0146(17) 0.0188(18) 0.0200(18) 0.0047(15) 0.0049(14) 0.0087(14)
C3 0.0141(17) 0.0215(19) 0.0216(18) 0.0046(15) 0.0029(14) 0.0060(14)
C4 0.0136(17) 0.0150(18) 0.0216(18) 0.0005(14) 0.0006(14) 0.0015(14)
C5 0.0148(17) 0.0132(17) 0.0223(19) 0.0021(14) 0.0041(14) 0.0015(14)
C6 0.0303(19) 0.0095(16) 0.0132(17) 0.0036(13) 0.0068(14) 0.0076(15)
C7 0.0268(19) 0.0168(18) 0.0121(17) 0.0034(14) 0.0038(14) 0.0115(15)
C8 0.0216(18) 0.0194(18) 0.0169(18) 0.0041(14) 0.0070(14) 0.0090(15)
C9 0.0236(19) 0.0168(18) 0.0145(17) -0.0005(14) 0.0083(14) 0.0086(15)
C10 0.0181(17) 0.0174(18) 0.0202(18) 0.0050(15) 0.0105(14) 0.0093(14)
C11 0.0204(18) 0.024(2) 0.0158(18) 0.0041(15) 0.0018(14) 0.0083(15)
C12 0.0189(18) 0.0220(19) 0.0154(18) -0.0027(15) -0.0017(14) 0.0054(15)
C13 0.0145(16) 0.0146(17) 0.0148(17) 0.0020(14) 0.0049(13) 0.0034(14)
C14 0.0123(16) 0.0143(17) 0.0131(16) 0.0040(13) 0.0032(13) 0.0051(13)
C15 0.0163(17) 0.0153(17) 0.0164(17) -0.0013(14) 0.0041(13) 0.0071(14)
C16 0.0177(17) 0.0087(16) 0.0178(17) 0.0035(13) 0.0006(14) 0.0040(13)
C17 0.0219(18) 0.0105(16) 0.0151(17) 0.0050(13) 0.0064(14) 0.0032(14)
C18 0.0154(17) 0.0136(17) 0.0167(17) 0.0024(14) 0.0050(13) 0.0049(14)
C19 0.0144(16) 0.0095(16) 0.0173(17) 0.0013(13) 0.0022(13) 0.0050(13)
C20 0.0277(19) 0.0075(16) 0.0217(19) 0.0016(14) 0.0066(15) 0.0059(14)
C21 0.066(3) 0.015(2) 0.036(2) 0.0002(18) 0.019(2) 0.011(2)
C22 0.031(2) 0.0170(19) 0.041(2) 0.0070(18) -0.0008(18) 0.0080(17)
C23 0.026(2) 0.0159(19) 0.043(2) 0.0069(18) 0.0034(18) 0.0032(16)
C24 0.032(2) 0.0104(17) 0.0200(18) 0.0037(14) 0.0148(16) 0.0077(15)
C25 0.067(3) 0.019(2) 0.031(2) 0.0020(18) 0.030(2) 0.010(2)
C26 0.037(2) 0.028(2) 0.029(2) 0.0037(17) 0.0163(18) 0.0188(19)
C27 0.042(2) 0.031(2) 0.019(2) -0.0058(17) 0.0091(18) 0.0122(19)
C28 0.0188(17) 0.0113(16) 0.0140(17) 0.0018(13) 0.0015(13) 0.0047(14)
C29 0.0148(16) 0.0135(17) 0.0178(17) 0.0035(14) 0.0057(13) 0.0065(13)
C30 0.0206(18) 0.0096(16) 0.0162(17) 0.0031(14) 0.0043(14) 0.0040(14)
C31 0.0201(18) 0.0111(17) 0.0215(18) -0.0007(14) -0.0006(14) 0.0065(14)
C32 0.0246(18) 0.0109(17) 0.0140(17) -0.0010(13) 0.0029(14) 0.0063(14)
C33 0.0166(17) 0.0160(17) 0.0179(17) 0.0045(14) 0.0021(14) 0.0077(14)
C34 0.0128(16) 0.0093(16) 0.0199(18) 0.0009(13) 0.0010(13) 0.0032(13)
C35 0.032(2) 0.0111(17) 0.0210(19) 0.0021(15) 0.0016(15) 0.0076(15)
C36 0.066(3) 0.017(2) 0.057(3) -0.007(2) 0.029(3) -0.008(2)
C37 0.054(3) 0.020(2) 0.041(3) 0.0027(19) -0.015(2) 0.018(2)
C38 0.046(3) 0.0153(19) 0.028(2) -0.0047(16) -0.0125(18) 0.0124(18)
C39 0.029(2) 0.0132(17) 0.0156(18) 0.0029(14) 0.0061(15) 0.0081(15)
C40 0.064(3) 0.026(2) 0.020(2) 0.0077(17) 0.022(2) 0.017(2)
C41 0.029(2) 0.027(2) 0.027(2) 0.0096(17) 0.0113(17) 0.0075(17)
C42 0.035(2) 0.026(2) 0.024(2) 0.0133(17) 0.0068(17) 0.0147(18)
C43 0.041(3) 0.070(4) 0.061(4) 0.010(3) 0.013(3) 0.025(3)
C44 0.040(3) 0.072(4) 0.078(4) 0.010(3) 0.017(3) 0.029(3)

loop_
_atom_type_symbol
_atom_type_description
_atom_type_scat_dispersion_real
_atom_type_scat_dispersion_imag
_atom_type_scat_source
C C 0.0033 0.0016 'International Tables Vol C Tables 4.2.6.8 and 6.1.1.4'
H H 0.0000 0.0000 'International Tables Vol C Tables 4.2.6.8 and 6.1.1.4'
N N 0.0061 0.0033 'International Tables Vol C Tables 4.2.6.8 and 6.1.1.4'
O O 0.0106 0.0060 'International Tables Vol C Tables 4.2.6.8 and 6.1.1.4'
I I -0.4742 1.8119 'International Tables Vol C Tables 4.2.6.8 and 6.1.1.4'
U U -9.6767 9.6646 'International Tables Vol C Tables 4.2.6.8 and 6.1.1.4'

loop_
_geom_angle_atom_site_label_1
_geom_angle_atom_site_label_2
_geom_angle_atom_site_label_3
_geom_angle
O1 U1 O2 94.16(8)
O1 U1 N3 168.37(8)
O2 U1 N3 76.35(8)
O1 U1 N1 71.76(8)
O2 U1 N1 147.23(8)
N3 U1 N1 112.78(8)
O1 U1 N2 91.86(8)
O2 U1 N2 83.66(8)
N3 U1 N2 80.55(8)
N1 U1 N2 67.88(8)
O1 U1 N4 123.18(8)
O2 U1 N4 136.13(8)
N3 U1 N4 68.27(8)
N1 U1 N4 73.19(7)
N2 U1 N4 114.04(8)
O1 U1 I1 83.51(6)
O2 U1 I1 82.08(6)
N3 U1 I1 101.52(6)
N1 U1 I1 123.72(6)
N2 U1 I1 164.63(6)
N4 U1 I1 80.49(5)
C19 O1 U1 149.3(2)
C34 O2 U1 144.9(2)
C1 N1 C13 111.8(2)
C1 N1 C10 106.6(2)
C13 N1 C10 106.6(2)
C1 N1 U1 104.77(18)
C13 N1 U1 102.97(18)
C10 N1 U1 124.00(18)
C11 N2 C3 107.3(3)
C11 N2 C2 107.9(2)
C3 N2 C2 107.4(2)
C11 N2 U1 101.94(18)
C3 N2 U1 119.89(19)
C2 N2 U1 111.71(19)
C6 N3 C5 107.1(2)
C6 N3 C28 105.0(2)
C5 N3 C28 110.3(2)
C6 N3 U1 112.63(19)
C5 N3 U1 124.08(19)
C28 N3 U1 95.80(17)
C7 N4 C12 106.5(2)
C7 N4 C8 106.5(2)
C12 N4 C8 107.0(3)
C7 N4 U1 100.97(17)
C12 N4 U1 115.33(19)
C8 N4 U1 119.33(19)
N1 C1 C2 110.8(3)
N2 C2 C1 111.7(3)
N2 C3 C4 115.4(3)
C3 C4 C5 113.5(3)
N3 C5 C4 116.0(3)
N3 C6 C7 113.5(3)
N4 C7 C6 112.9(3)
N4 C8 C9 115.8(3)
C8 C9 C10 113.0(3)
N1 C10 C9 116.8(3)
N1 C13 C14 117.7(3)
C15 C14 C19 120.7(3)
C15 C14 C13 118.7(3)
C19 C14 C13 120.4(3)
C16 C15 C14 121.3(3)
C15 C16 C17 116.7(3)
C15 C16 C20 123.9(3)
C17 C16 C20 119.4(3)
C18 C17 C16 124.6(3)
C17 C18 C19 116.6(3)
C17 C18 C24 120.2(3)
C19 C18 C24 123.1(3)
O1 C19 C14 116.2(3)
O1 C19 C18 123.8(3)
C14 C19 C18 120.0(3)
C21 C20 C23 108.7(3)
C21 C20 C16 111.2(3)
C23 C20 C16 110.5(3)
C21 C20 C22 109.1(3)
C23 C20 C22 108.6(3)
C16 C20 C22 108.7(3)
C27 C24 C18 109.9(3)
C27 C24 C26 111.1(3)
C18 C24 C26 108.9(3)
C27 C24 C25 107.5(3)
C18 C24 C25 111.6(3)
C26 C24 C25 107.9(3)
C29 C28 N3 116.6(3)
C30 C29 C34 121.3(3)
C30 C29 C28 119.6(3)
C34 C29 C28 118.9(3)
C31 C30 C29 121.0(3)
C30 C31 C32 116.8(3)
C30 C31 C35 120.8(3)
C32 C31 C35 122.2(3)
C31 C32 C33 124.6(3)
C32 C33 C34 116.2(3)
C32 C33 C39 120.1(3)
C34 C33 C39 123.6(3)
O2 C34 C29 115.4(3)
O2 C34 C33 125.2(3)
C29 C34 C33 119.4(3)
C36 C35 C38 108.4(3)
C36 C35 C31 110.4(3)
C38 C35 C31 112.2(3)
C36 C35 C37 110.0(3)
C38 C35 C37 107.8(3)
C31 C35 C37 108.0(3)
C40 C39 C41 107.3(3)
C40 C39 C33 112.7(3)
C41 C39 C33 108.9(3)
C40 C39 C42 107.5(3)
C41 C39 C42 110.3(3)
C33 C39 C42 110.0(3)
N5 C43 C44 178.4(7)

loop_
_geom_bond_atom_site_label_1
_geom_bond_atom_site_label_2
_geom_bond_distance
U1 O1 2.109(2)
U1 O2 2.141(2)
U1 N3 2.624(3)
U1 N1 2.642(2)
U1 N2 2.672(3)
U1 N4 2.829(3)
U1 I1 3.0854(3)
O1 C19 1.375(4)
O2 C34 1.376(4)
N1 C1 1.488(4)
N1 C13 1.491(4)
N1 C10 1.494(4)
N2 C11 1.489(4)
N2 C3 1.495(4)
N2 C2 1.496(4)
N3 C6 1.495(4)
N3 C5 1.498(4)
N3 C28 1.513(4)
N4 C7 1.477(4)
N4 C12 1.485(4)
N4 C8 1.492(4)
N5 C43 1.122(7)
C1 C2 1.514(4)
C3 C4 1.520(4)
C4 C5 1.526(4)
C6 C7 1.508(5)
C8 C9 1.512(4)
C9 C10 1.513(4)
C13 C14 1.508(4)
C14 C15 1.387(4)
C14 C19 1.394(4)
C15 C16 1.382(4)
C16 C17 1.397(4)
C16 C20 1.535(4)
C17 C18 1.387(4)
C18 C19 1.411(4)
C18 C24 1.532(4)
C20 C21 1.517(5)
C20 C23 1.530(5)
C20 C22 1.547(5)
C24 C27 1.529(5)
C24 C26 1.536(5)
C24 C25 1.536(5)
C28 C29 1.489(4)
C29 C30 1.383(4)
C29 C34 1.401(4)
C30 C31 1.377(5)
C31 C32 1.396(5)
C31 C35 1.537(4)
C32 C33 1.401(4)
C33 C34 1.410(5)
C33 C39 1.536(5)
C35 C36 1.522(5)
C35 C38 1.527(5)
C35 C37 1.540(5)
C39 C40 1.524(5)
C39 C41 1.533(5)
C39 C42 1.537(4)
C43 C44 1.433(7)
